data_7050491
loop_
_publ_author_name
'Eisentr\"ager, Frank'
'G\"othlich, Alexander'
'Gruber, Irene'
'Heiss, Helmut'
'Kiener, Christoph A.'
'Kr\"uger, Carl'
'Ulrich Notheis, J.'
'Rominger, Frank'
'Scherhag, Gunter'
'Schultz, Madeleine'
'Straub, Bernd F.'
'Volland, Martin A. O.'
'Hofmann, Peter'

_publ_section_title
;
 Sterically crowded diphosphinomethane ligands: molecular structures,
 UV-photoelectron spectroscopy and a convenient general synthesis of
 tBu2PCH2PtBu2 and related species
;
_journal_issue 3
_journal_name_full 'New Journal of Chemistry'
_journal_page_first 540
_journal_page_last 550
_journal_paper_doi 10.1039/b210114a
_journal_volume 27
_journal_year 2003
_chemical_formula_moiety 'C21 H42 P2'
_chemical_formula_sum 'C21 H42 P2'
_chemical_formula_weight 356.49
_chemical_name_common ctbpm
_space_group_IT_number 14
_symmetry_cell_setting monoclinic
_symmetry_space_group_name_Hall '-P 2yn'
_symmetry_space_group_name_H-M 'P 1 21/n 1'
_atom_sites_solution_hydrogens geom
_atom_sites_solution_primary direct
_atom_sites_solution_secondary difmap
_audit_creation_method SHELXL-97
_cell_angle_alpha 90.00
_cell_angle_beta 94.6330(10)
_cell_angle_gamma 90.00
_cell_formula_units_Z 4
_cell_length_a 11.1753(5)
_cell_length_b 9.8062(4)
_cell_length_c 20.3041(8)
_cell_measurement_temperature 200(2)
_cell_volume 2217.80(16)
_computing_cell_refinement 'Bruker SMART'
_computing_data_collection 'Bruker SMART'
_computing_data_reduction 'Bruker SHELXTL'
_computing_molecular_graphics 'Bruker SHELXTL'
_computing_publication_material 'Bruker SHELXTL'
_computing_structure_refinement 'SHELXL-97 (Sheldrick, 1997)'
_computing_structure_solution 'SHELXS-97 (Sheldrick, 1990)'
_diffrn_ambient_temperature 200(2)
_diffrn_measured_fraction_theta_full 1.000
_diffrn_measured_fraction_theta_max 1.000
_diffrn_measurement_device_type 'CCD area detector'
_diffrn_measurement_method 'phi and omega scans'
_diffrn_radiation_monochromator graphite
_diffrn_radiation_source 'fine-focus sealed tube'
_diffrn_radiation_type MoK\a
_diffrn_radiation_wavelength 0.71073
_diffrn_reflns_av_R_equivalents 0.1198
_diffrn_reflns_av_sigmaI/netI 0.0886
_diffrn_reflns_limit_h_max 13
_diffrn_reflns_limit_h_min -13
_diffrn_reflns_limit_k_max 11
_diffrn_reflns_limit_k_min -11
_diffrn_reflns_limit_l_max 24
_diffrn_reflns_limit_l_min -24
_diffrn_reflns_number 18216
_diffrn_reflns_theta_full 25.00
_diffrn_reflns_theta_max 25.00
_diffrn_reflns_theta_min 2.01
_exptl_absorpt_coefficient_mu 0.196
_exptl_absorpt_correction_T_max 0.98
_exptl_absorpt_correction_T_min 0.82
_exptl_absorpt_correction_type multi-scan
_exptl_absorpt_process_details 'Blessing, Acta Cryst. (1995) A51 33-38.'
_exptl_crystal_colour colorless
_exptl_crystal_density_diffrn 1.068
_exptl_crystal_density_method 'not measured'
_exptl_crystal_description polyhedron
_exptl_crystal_F_000 792
_exptl_crystal_size_max .20
_exptl_crystal_size_mid .18
_exptl_crystal_size_min .10
_refine_diff_density_max 0.228
_refine_diff_density_min -0.217
_refine_diff_density_rms 0.052
_refine_ls_extinction_method none
_refine_ls_goodness_of_fit_ref 1.014
_refine_ls_hydrogen_treatment mixed
_refine_ls_matrix_type full
_refine_ls_number_parameters 214
_refine_ls_number_reflns 3913
_refine_ls_number_restraints 0
_refine_ls_restrained_S_all 1.014
_refine_ls_R_factor_all 0.1158
_refine_ls_R_factor_gt 0.0529
_refine_ls_shift/su_max 0.000
_refine_ls_shift/su_mean 0.000
_refine_ls_structure_factor_coef Fsqd
_refine_ls_weighting_details 'calc w=1/[\s^2^(Fo^2^)+(0.0441P)^2^+0.3229P] where P=(Fo^2^+2Fc^2^)/3'
_refine_ls_weighting_scheme calc
_refine_ls_wR_factor_gt 0.0949
_refine_ls_wR_factor_ref 0.1168
_reflns_number_gt 2341
_reflns_number_total 3913
_reflns_threshold_expression >2sigma(I)
_cod_data_source_file b210114a.txt
_cod_data_source_block ig5_ctbpm_3
_cod_depositor_comments
;
The following automatic conversions were performed:
'_symmetry_cell_setting' value 'Monoclinic' changed to 'monoclinic'
according to '/home/saulius/struct/CIF-dictionaries/cif_core.dic'
dictionary named 'cif_core.dic' version 2.4.1 from 2010-06-29.

Automatic conversion script
Id: cif_fix_enum 1527 2010-12-29 10:47:43Z saulius 
;
_cod_original_sg_symbol_H-M P2(1)/n
_cod_database_code 7050491

loop_
_symmetry_equiv_pos_as_xyz
'x, y, z'
'-x+1/2, y+1/2, -z+1/2'
'-x, -y, -z'
'x-1/2, -y-1/2, z-1/2'

loop_
_atom_site_label
_atom_site_type_symbol
_atom_site_fract_x
_atom_site_fract_y
_atom_site_fract_z
_atom_site_U_iso_or_equiv
_atom_site_adp_type
_atom_site_occupancy
_atom_site_symmetry_multiplicity
_atom_site_calc_flag
_atom_site_refinement_flags
_atom_site_disorder_assembly
_atom_site_disorder_group
P1 P 0.66130(7) 0.41331(8) 0.15699(4) 0.0326(2) Uani 1 1 d . . .
P2 P 0.39165(7) 0.38333(8) 0.20090(4) 0.0316(2) Uani 1 1 d . . .
C1 C 0.6421(2) 0.5957(3) 0.13228(13) 0.0319(7) Uani 1 1 d . . .
H1 H 0.7240 0.6293 0.1239 0.038 Uiso 1 1 calc R . .
C2 C 0.6023(3) 0.6816(3) 0.18996(16) 0.0450(9) Uani 1 1 d . . .
H2A H 0.5216 0.6515 0.2007 0.054 Uiso 1 1 calc R . .
H2B H 0.6587 0.6663 0.2294 0.054 Uiso 1 1 calc R . .
C3 C 0.5985(3) 0.8329(3) 0.17366(18) 0.0546(10) Uani 1 1 d . . .
H3A H 0.6809 0.8657 0.1681 0.065 Uiso 1 1 calc R . .
H3B H 0.5676 0.8838 0.2108 0.065 Uiso 1 1 calc R . .
C4 C 0.5191(3) 0.8614(3) 0.1108(2) 0.0589(11) Uani 1 1 d . . .
H4A H 0.4350 0.8372 0.1177 0.071 Uiso 1 1 calc R . .
H4B H 0.5218 0.9599 0.1003 0.071 Uiso 1 1 calc R . .
C5 C 0.5606(3) 0.7793(3) 0.05334(17) 0.0511(10) Uani 1 1 d . . .
H5A H 0.6423 0.8090 0.0441 0.061 Uiso 1 1 calc R . .
H5B H 0.5060 0.7964 0.0133 0.061 Uiso 1 1 calc R . .
C6 C 0.5620(3) 0.6267(3) 0.06936(15) 0.0411(8) Uani 1 1 d . . .
H6A H 0.4792 0.5957 0.0751 0.049 Uiso 1 1 calc R . .
H6B H 0.5917 0.5755 0.0319 0.049 Uiso 1 1 calc R . .
C10 C 0.5062(2) 0.3441(3) 0.14242(15) 0.0336(8) Uani 1 1 d . . .
H10A H 0.4739 0.3755 0.0982 0.040 Uiso 1 1 calc R . .
H10B H 0.5130 0.2436 0.1401 0.040 Uiso 1 1 calc R . .
C11 C 0.7244(2) 0.3343(3) 0.08350(14) 0.0299(7) Uani 1 1 d . . .
H11 H 0.6637 0.3438 0.0448 0.036 Uiso 1 1 calc R . .
C12 C 0.7465(3) 0.1819(3) 0.09606(17) 0.0466(9) Uani 1 1 d . . .
H12A H 0.8040 0.1708 0.1354 0.056 Uiso 1 1 calc R . .
H12B H 0.6701 0.1379 0.1057 0.056 Uiso 1 1 calc R . .
C13 C 0.7961(3) 0.1104(3) 0.03743(16) 0.0462(9) Uani 1 1 d . . .
H13A H 0.8121 0.0135 0.0486 0.055 Uiso 1 1 calc R . .
H13B H 0.7357 0.1137 -0.0010 0.055 Uiso 1 1 calc R . .
C14 C 0.9114(3) 0.1782(3) 0.01951(16) 0.0430(9) Uani 1 1 d . . .
H14A H 0.9749 0.1647 0.0558 0.052 Uiso 1 1 calc R . .
H14B H 0.9385 0.1354 -0.0209 0.052 Uiso 1 1 calc R . .
C15 C 0.8918(3) 0.3299(3) 0.00768(16) 0.0436(9) Uani 1 1 d . . .
H15A H 0.8358 0.3426 -0.0322 0.052 Uiso 1 1 calc R . .
H15B H 0.9693 0.3726 -0.0010 0.052 Uiso 1 1 calc R . .
C16 C 0.8411(2) 0.4021(3) 0.06591(14) 0.0349(7) Uani 1 1 d . . .
H16A H 0.8254 0.4989 0.0545 0.042 Uiso 1 1 calc R . .
H16B H 0.9008 0.3990 0.1047 0.042 Uiso 1 1 calc R . .
C21 C 0.4529(3) 0.2893(3) 0.27798(15) 0.0350(8) Uani 1 1 d . . .
C22 C 0.3508(3) 0.2518(3) 0.32100(15) 0.0494(9) Uani 1 1 d . . .
H22A H 0.3018 0.1792 0.2994 0.074 Uiso 1 1 calc R . .
H22B H 0.3007 0.3322 0.3268 0.074 Uiso 1 1 calc R . .
H22C H 0.3849 0.2201 0.3643 0.074 Uiso 1 1 calc R . .
C23 C 0.5271(3) 0.1614(3) 0.26629(16) 0.0506(9) Uani 1 1 d . . .
H23A H 0.5514 0.1181 0.3088 0.076 Uiso 1 1 calc R . .
H23B H 0.5987 0.1870 0.2443 0.076 Uiso 1 1 calc R . .
H23C H 0.4786 0.0974 0.2383 0.076 Uiso 1 1 calc R . .
C24 C 0.5330(3) 0.3933(3) 0.31722(15) 0.0489(9) Uani 1 1 d . . .
H24A H 0.4848 0.4725 0.3279 0.073 Uiso 1 1 calc R . .
H24B H 0.5977 0.4226 0.2906 0.073 Uiso 1 1 calc R . .
H24C H 0.5676 0.3510 0.3582 0.073 Uiso 1 1 calc R . .
C25 C 0.2589(3) 0.2871(3) 0.15899(15) 0.0352(8) Uani 1 1 d . . .
C26 C 0.2336(3) 0.3566(4) 0.09131(16) 0.0551(10) Uani 1 1 d . . .
H26A H 0.2961 0.3310 0.0624 0.083 Uiso 1 1 calc R . .
H26B H 0.2336 0.4558 0.0971 0.083 Uiso 1 1 calc R . .
H26C H 0.1551 0.3272 0.0713 0.083 Uiso 1 1 calc R . .
C27 C 0.1479(3) 0.3108(3) 0.19736(17) 0.0503(10) Uani 1 1 d . . .
H27A H 0.1395 0.4085 0.2061 0.075 Uiso 1 1 calc R . .
H27B H 0.1572 0.2611 0.2393 0.075 Uiso 1 1 calc R . .
H27C H 0.0762 0.2780 0.1711 0.075 Uiso 1 1 calc R . .
C28 C 0.2755(3) 0.1336(3) 0.14796(17) 0.0494(9) Uani 1 1 d . . .
H28A H 0.2047 0.0972 0.1221 0.074 Uiso 1 1 calc R . .
H28B H 0.2852 0.0870 0.1908 0.074 Uiso 1 1 calc R . .
H28C H 0.3470 0.1185 0.1240 0.074 Uiso 1 1 calc R . .

loop_
_atom_site_aniso_label
_atom_site_aniso_U_11
_atom_site_aniso_U_22
_atom_site_aniso_U_33
_atom_site_aniso_U_23
_atom_site_aniso_U_13
_atom_site_aniso_U_12
P1 0.0301(4) 0.0378(5) 0.0305(5) -0.0002(4) 0.0054(3) -0.0010(4)
P2 0.0311(5) 0.0294(5) 0.0352(5) 0.0028(4) 0.0083(3) 0.0000(4)
C1 0.0311(17) 0.0292(18) 0.0357(18) -0.0066(14) 0.0049(14) -0.0034(15)
C2 0.046(2) 0.047(2) 0.042(2) -0.0166(16) 0.0107(17) -0.0039(17)
C3 0.054(2) 0.039(2) 0.072(3) -0.0239(19) 0.019(2) -0.0055(18)
C4 0.041(2) 0.031(2) 0.105(3) -0.008(2) 0.010(2) 0.0030(17)
C5 0.054(2) 0.033(2) 0.065(3) 0.0015(18) -0.0038(19) -0.0008(17)
C6 0.046(2) 0.034(2) 0.042(2) -0.0063(16) -0.0007(16) -0.0015(16)
C10 0.0349(18) 0.0345(19) 0.0321(19) 0.0031(14) 0.0067(14) -0.0042(15)
C11 0.0286(17) 0.0290(18) 0.0320(18) -0.0008(13) 0.0005(14) 0.0011(14)
C12 0.047(2) 0.0319(19) 0.064(3) 0.0031(16) 0.0194(18) -0.0012(16)
C13 0.047(2) 0.0314(19) 0.061(2) -0.0075(17) 0.0087(17) 0.0040(17)
C14 0.044(2) 0.043(2) 0.043(2) -0.0036(16) 0.0111(16) 0.0090(17)
C15 0.048(2) 0.042(2) 0.043(2) 0.0002(16) 0.0175(16) 0.0042(17)
C16 0.0324(17) 0.0322(18) 0.0408(19) -0.0007(15) 0.0071(14) -0.0001(15)
C21 0.0396(19) 0.0348(19) 0.0312(19) 0.0022(14) 0.0061(15) 0.0001(15)
C22 0.059(2) 0.060(2) 0.032(2) 0.0077(17) 0.0118(17) -0.0058(19)
C23 0.050(2) 0.053(2) 0.048(2) 0.0131(17) 0.0012(17) 0.0121(18)
C24 0.053(2) 0.060(2) 0.034(2) -0.0015(18) 0.0037(16) -0.0042(19)
C25 0.0284(18) 0.0325(19) 0.045(2) 0.0047(15) 0.0054(15) -0.0008(14)
C26 0.040(2) 0.071(3) 0.053(2) 0.0160(19) -0.0071(17) -0.0074(19)
C27 0.0273(18) 0.056(2) 0.069(3) -0.0027(19) 0.0137(17) -0.0053(17)
C28 0.043(2) 0.040(2) 0.065(2) -0.0086(18) 0.0031(18) -0.0037(17)

loop_
_atom_type_symbol
_atom_type_description
_atom_type_scat_dispersion_real
_atom_type_scat_dispersion_imag
_atom_type_scat_source
C C 0.0033 0.0016 'International Tables Vol C Tables 4.2.6.8 and 6.1.1.4'
H H 0.0000 0.0000 'International Tables Vol C Tables 4.2.6.8 and 6.1.1.4'
P P 0.1023 0.0942 'International Tables Vol C Tables 4.2.6.8 and 6.1.1.4'

loop_
_geom_angle_atom_site_label_1
_geom_angle_atom_site_label_2
_geom_angle_atom_site_label_3
_geom_angle
_geom_angle_site_symmetry_1
_geom_angle_site_symmetry_3
_geom_angle_publ_flag
C10 P1 C1 102.79(13) . . ?
C10 P1 C11 97.37(13) . . ?
C1 P1 C11 103.04(13) . . ?
C10 P2 C21 101.88(13) . . ?
C10 P2 C25 99.46(13) . . ?
C21 P2 C25 110.17(14) . . ?
C6 C1 C2 110.0(2) . . ?
C6 C1 P1 117.48(19) . . ?
C2 C1 P1 110.8(2) . . ?
C3 C2 C1 111.9(3) . . ?
C2 C3 C4 111.5(3) . . ?
C5 C4 C3 110.7(3) . . ?
C4 C5 C6 110.7(3) . . ?
C1 C6 C5 111.5(2) . . ?
P2 C10 P1 120.26(16) . . ?
C16 C11 C12 109.4(2) . . ?
C16 C11 P1 112.91(19) . . ?
C12 C11 P1 109.7(2) . . ?
C13 C12 C11 112.5(3) . . ?
C14 C13 C12 110.7(3) . . ?
C15 C14 C13 110.6(3) . . ?
C14 C15 C16 112.9(3) . . ?
C15 C16 C11 110.8(2) . . ?
C23 C21 C22 109.1(3) . . ?
C23 C21 C24 108.9(3) . . ?
C22 C21 C24 107.0(2) . . ?
C23 C21 P2 115.7(2) . . ?
C22 C21 P2 110.5(2) . . ?
C24 C21 P2 105.2(2) . . ?
C27 C25 C28 109.5(2) . . ?
C27 C25 C26 106.8(3) . . ?
C28 C25 C26 108.6(3) . . ?
C27 C25 P2 109.3(2) . . ?
C28 C25 P2 116.9(2) . . ?
C26 C25 P2 105.1(2) . . ?

loop_
_geom_bond_atom_site_label_1
_geom_bond_atom_site_label_2
_geom_bond_distance
_geom_bond_site_symmetry_2
_geom_bond_publ_flag
P1 C10 1.863(3) . ?
P1 C1 1.866(3) . ?
P1 C11 1.869(3) . ?
P2 C10 1.855(3) . ?
P2 C21 1.896(3) . ?
P2 C25 1.900(3) . ?
C1 C6 1.530(4) . ?
C1 C2 1.537(4) . ?
C2 C3 1.520(4) . ?
C3 C4 1.521(5) . ?
C4 C5 1.520(4) . ?
C5 C6 1.532(4) . ?
C11 C16 1.531(4) . ?
C11 C12 1.532(4) . ?
C12 C13 1.524(4) . ?
C13 C14 1.520(4) . ?
C14 C15 1.519(4) . ?
C15 C16 1.526(4) . ?
C21 C23 1.532(4) . ?
C21 C22 1.536(4) . ?
C21 C24 1.536(4) . ?
C25 C27 1.535(4) . ?
C25 C28 1.536(4) . ?
C25 C26 1.539(4) . ?

loop_
_cod_related_entry_id
_cod_related_entry_database
_cod_related_entry_code
1 ChemSpider 9203047
